data_1001754
loop_
_publ_author_name
'Leclaire, A'
'Borel, M M'
'Chardon, J'
'Raveau, B'

_publ_section_title
;
Nonstoichiometry in the Li Mo2 (P O4)3 structure: the molybdenotungsten
monophosphate Li0.5 Mo W O3 (P O4)2
;
_journal_coden_ASTM MRBUAC
_journal_issue 10
_journal_name_full 'Materials Research Bulletin'
_journal_page_first 1257
_journal_page_last 1262
_journal_paper_doi 10.1016/0025-5408(96)00116-X
_journal_volume 31
_journal_year 1996
_chemical_formula_structural 'Li0.5 Mo W O3 (P O4)2'
_chemical_formula_sum 'Li0.5 Mo O11 P2 W'
_chemical_name_systematic
;
Lithium molybdenum tungsten oxide phosphate (0.5/1/1/3/2)
;
_space_group_IT_number 11
_symmetry_cell_setting monoclinic
_symmetry_Int_Tables_number 11
_symmetry_space_group_name_Hall '-P 2yb'
_symmetry_space_group_name_H-M 'P 1 21/m 1'
_cell_angle_alpha 90
_cell_angle_beta 105.97(1)
_cell_angle_gamma 90
_cell_formula_units_Z 4
_cell_length_a 7.735(1)
_cell_length_b 12.655(1)
_cell_length_c 8.324(1)
_cell_volume 783.4
_refine_ls_R_factor_all 0.033
_cod_original_formula_sum 'Li.5 Mo O11 P2 W'
_cod_database_code 1001754

loop_
_symmetry_equiv_pos_as_xyz
x,y,z
-x,1/2+y,-z
-x,-y,-z
x,1/2-y,z

loop_
_atom_site_label
_atom_site_type_symbol
_atom_site_symmetry_multiplicity
_atom_site_Wyckoff_symbol
_atom_site_fract_x
_atom_site_fract_y
_atom_site_fract_z
_atom_site_occupancy
_atom_site_attached_hydrogens
_atom_site_calc_flag
W1 W6+ 4 f 0.27080(7) 0.50078(8) 0.34735(6) 0.572(8) 0 d
Mo1 Mo6+ 4 f 0.27080(7) 0.50078(8) 0.34735(6) 0.428(8) 0 d
W2 W6+ 2 e 0.7309(1) 0.25 0.1745(1) 0.497(9) 0 d
Mo2 Mo6+ 2 e 0.7309(1) 0.25 0.1745(1) 0.503(9) 0 d
W3 W6+ 2 e 0.6865(1) 0.75 0.1698(1) 0.360(9) 0 d
Mo3 Mo6+ 2 e 0.6865(1) 0.75 0.1698(1) 0.640(9) 0 d
P1 P5+ 2 e 0.3207(5) 0.25 0.2501(2) 1. 0 d
P2 P5+ 4 f 0.8160(3) 0.5064(3) 0.2609(3) 1. 0 d
P3 P5+ 2 e 0.1395(5) 0.75 0.4091(5) 1. 0 d
Li1 Li1+ 2 b 0.5 0.5 0. 1. 0 d
O1 O2- 4 f 0.3371(9) 0.5162(7) 0.1713(9) 1. 0 d
O2 O2- 2 d 0.5 0.5 0.5 1. 0 d
O3 O2- 4 f 0.2447(9) 0.6531(7) 0.384(1) 1. 0 d
O4 O2- 4 f 0.250(1) 0.3478(8) 0.329(1) 1. 0 d
O5 O2- 4 f 0.0017(8) 0.502(1) 0.2328(7) 1. 0 d
O6 O2- 4 f 0.1792(8) 0.4733(6) 0.5611(8) 1. 0 d
O7 O2- 2 e 0.903(1) 0.25 0.088(2) 1. 0 d
O8 O2- 2 e 0.548(1) 0.25 -0.024(1) 1. 0 d
O9 O2- 4 f 0.7094(8) 0.4075(9) 0.188(1) 1. 0 d
O10 O2- 2 e 0.889(1) 0.25 0.416(1) 1. 0 d
O11 O2- 2 e 0.524(1) 0.25 0.296(1) 1. 0 d
O12 O2- 2 e 0.623(2) 0.75 0.344(1) 1. 0 d
O13 O2- 2 e 0.955(1) 0.75 0.280(1) 1. 0 d
O14 O2- 4 f 0.7045(8) 0.5935(8) 0.145(1) 1. 0 d
O15 O2- 2 e 0.765(1) 0.75 -0.061(1) 1. 0 d

loop_
_atom_type_symbol
_atom_type_oxidation_number
W6+ 6.000
Mo6+ 5.500
P5+ 5.000
Li1+ 1.000
O2- -2.000
